data_1549546
loop_
_publ_author_name
'K\"oferstein, Roberto'
'Robl, Christian'

_publ_section_title
;
 Co[(C6H10)(NH3)2][C6H2(COO)4]&#x00B7; 2H2O und
 Zn[(C6H12)(NH3)2][C6H2(COO)4]&#x00B7;1/2H2O - Zwei zeolithartige
 dreidimensionale Koordinationspolymere
;
_journal_issue 1213
_journal_name_full 'Zeitschrift f\"ur anorganische und allgemeine Chemie'
_journal_page_first 2186
_journal_paper_doi 10.1002/zaac.200300203
_journal_volume 629
_journal_year 2003
_chemical_formula_sum 'C16 H22 Co N2 O10'
_chemical_formula_weight 461.290
_space_group_IT_number 15
_symmetry_Int_Tables_number 15
_symmetry_space_group_name_Hall '-C 2yc'
_symmetry_space_group_name_H-M 'C 1 2/c 1'
_audit_creation_date 2018-06-13
_audit_creation_method SHELXL
_audit_update_record 2018-06-13
_cell_angle_alpha 90.000
_cell_angle_beta 90.101(6)
_cell_angle_gamma 90.000
_cell_formula_units_Z 4
_cell_length_a 10.6592(8)
_cell_length_b 15.6897(9)
_cell_length_c 11.4088(9)
_cell_volume 1908.0(2)
_refine_ls_R_factor_all 0.027
_refine_ls_R_factor_obs 0.023
_cod_data_source_file Cohexpym-1.cif
_cod_data_source_block co1480
_cod_original_sg_symbol_Hall -C_2yc
_cod_database_code 1549546

loop_
_symmetry_equiv_pos_site_id
_symmetry_equiv_pos_as_xyz
1 x,y,z
2 -x,y,1/2-z
3 -x,-y,-z
4 x,-y,1/2+z
5 1/2+x,1/2+y,z
6 1/2-x,1/2+y,1/2-z
7 1/2-x,1/2-y,-z
8 1/2+x,1/2-y,1/2+z

loop_
_atom_site_aniso_label
_atom_site_aniso_U_11
_atom_site_aniso_U_22
_atom_site_aniso_U_33
_atom_site_aniso_U_12
_atom_site_aniso_U_13
_atom_site_aniso_U_23
Co 0.0136(2) 0.0119(2) 0.0133(2) 0.00000 0.00019(12) 0.00000
OW 0.0582(11) 0.0348(9) 0.0492(11) -0.0042(8) 0.0081(9) -0.0091(8)
O1 0.0283(7) 0.0185(6) 0.0214(7) -0.0098(5) 0.0028(5) 0.0025(5)
O2 0.0468(9) 0.0283(7) 0.0164(7) -0.0112(6) -0.0010(6) 0.0029(5)
O3 0.0243(7) 0.0193(6) 0.0240(7) -0.0047(5) -0.0036(5) -0.0063(5)
O4 0.0181(7) 0.0324(8) 0.0346(8) -0.0067(6) -0.0001(6) -0.0030(6)
C1 0.0176(9) 0.0141(8) 0.0186(9) -0.0027(7) 0.0014(7) 0.0011(7)
C2 0.0166(8) 0.0135(8) 0.0183(9) -0.0024(7) 0.0004(7) -0.0009(7)
C3 0.0222(9) 0.0191(9) 0.0143(9) -0.0039(7) -0.0009(7) -0.0011(7)
C4 0.0176(8) 0.0169(9) 0.0187(9) -0.0010(7) 0.0023(7) 0.0007(7)
C5 0.0221(9) 0.0177(9) 0.0140(8) -0.0074(7) -0.0013(7) 0.0038(7)
C6 0.0177(9) 0.0261(10) 0.0244(10) 0.0028(7) -0.0003(7) -0.0016(8)
C7 0.022(1) 0.0419(12) 0.0216(10) 0.0062(9) 0.0061(8) 0.0060(9)
C8 0.0227(10) 0.0368(12) 0.0224(10) 0.0058(9) 0.0027(8) 0.0073(9)
N 0.0186(8) 0.0395(10) 0.0250(9) 0.0073(8) 0.0012(7) 0.0023(8)

loop_
_atom_site_label
_atom_site_type_symbol
_atom_site_fract_x
_atom_site_fract_y
_atom_site_fract_z
_atom_site_occupancy
_atom_site_symmetry_multiplicity
_atom_site_Wyckoff_symbol
_atom_site_calc_flag
_atom_site_thermal_displace_type
_atom_site_U_iso_or_equiv
Co Co 0.0000 0.0029(0) 0.2500 1.000 4 e d Uani 0.01294(11)
OW O 0.1118(2) 0.2718(1) 0.9307(2) 1.000 8 f d Uani 0.0474(4)
O1 O -0.0940(1) -0.0612(1) 0.3742(1) 1.000 8 f d Uani 0.0227(3)
O2 O -0.1661(1) -0.1402(1) 0.2282(1) 1.000 8 f d Uani 0.0305(3)
O3 O -0.3738(1) -0.4361(1) 0.3457(1) 1.000 8 f d Uani 0.0226(3)
O4 O -0.5365(1) -0.3595(1) 0.4079(1) 1.000 8 f d Uani 0.0284(3)
C1 C -0.1995(2) -0.1898(1) 0.4222(2) 1.000 8 f d Uani 0.0168(4)
C2 C -0.3315(2) -0.3133(1) 0.4582(2) 1.000 8 f d Uani 0.0161(4)
C3 C -0.2803(2) -0.2532(1) 0.3830(2) 1.000 8 f d Uani 0.0186(4)
C4 C -0.1496(2) -0.1267(1) 0.3345(2) 1.000 8 f d Uani 0.0177(4)
C5 C -0.4227(2) -0.3752(1) 0.4034(2) 1.000 8 f d Uani 0.0179(4)
C6 C 0.3684(2) 0.0208(1) -0.0159(2) 1.000 8 f d Uani 0.0227(4)
C7 C 0.4204(2) 0.0022(2) 0.1050(2) 1.000 8 f d Uani 0.0285(4)
C8 C 0.5316(2) -0.0593(1) 0.0939(2) 1.000 8 f d Uani 0.0273(4)
N N 0.2594(2) 0.0805(1) -0.0070(2) 1.000 8 f d Uani 0.0277(4)
H1 H -0.3005(16) -0.2551(11) 0.3001(17) 1.000 8 f d Uiso 0.017(5)
H2 H 0.2903(23) 0.1366(16) 0.0216(22) 1.000 8 f d Uiso 0.051(4)
H3 H 0.2233(23) 0.0902(15) -0.0802(24) 1.000 8 f d Uiso 0.051(4)
H4 H 0.1965(23) 0.0597(15) 0.0436(23) 1.000 8 f d Uiso 0.051(4)
H5 H 0.3400(19) -0.0306(13) -0.0514(19) 1.000 8 f d Uiso 0.031(3)
H6 H 0.4493(19) 0.0577(14) 0.1391(19) 1.000 8 f d Uiso 0.031(3)
H7 H 0.3556(20) -0.0206(13) 0.1551(19) 1.000 8 f d Uiso 0.031(3)
H8 H 0.5048(19) -0.1135(14) 0.0588(19) 1.000 8 f d Uiso 0.031(3)
H9 H 0.5658(19) -0.0719(13) 0.1633(20) 1.000 8 f d Uiso 0.031(3)
H10 H 0.134(3) 0.2449(20) 0.8705(30) 1.000 8 f d Uiso 0.084(8)
H11 H 0.0838(29) 0.2367(21) 0.9895(30) 1.000 8 f d Uiso 0.084(8)

loop_
_atom_type_symbol
Co
O
C
N
H

loop_
_geom_angle_atom_site_label_1
_geom_angle_atom_site_label_2
_geom_angle_atom_site_label_3
_geom_angle_site_symmetry_1
_geom_angle_site_symmetry_2
_geom_angle_site_symmetry_3
_geom_angle
_geom_angle_publ_flag
O3 Co O3 5 . 6_455 122.13(7) no
O3 Co O1 5 . 2 106.99(5) no
O3 Co O1 6_455 . 2 101.09(5) no
O3 Co O1 5 . . 101.09(5) no
O3 Co O1 6_455 . . 106.99(5) no
O1 Co O1 2 . . 119.90(7) no
H10 OW H11 . . . 112.8(29) no
C4 O1 Co . . . 112.78(11) no
C5 O3 Co . . 5_445 111.69(11) no
C3 C1 C2 . . 7_446 118.8(2) no
C3 C1 C4 . . . 118.48(15) no
C2 C1 C4 7_446 . . 122.7(2) no
C3 C2 C1 . . 7_446 119.0(2) no
C3 C2 C5 . . . 115.77(15) no
C1 C2 C5 7_446 . . 125.1(2) no
C2 C3 C1 . . . 122.1(2) no
C2 C3 H1 . . . 119.7(11) no
C1 C3 H1 . . . 118.2(11) no
O2 C4 O1 . . . 123.4(2) no
O2 C4 C1 . . . 119.1(2) no
O1 C4 C1 . . . 117.46(15) no
O4 C5 O3 . . . 125.0(2) no
O4 C5 C2 . . . 119.0(2) no
O3 C5 C2 . . . 115.67(15) no
N C6 C7 . . . 110.0(2) no
N C6 C8 . . 3_655 109.7(2) no
C7 C6 C8 . . 3_655 110.8(2) no
N C6 H5 . . . 108.3(12) no
C7 C6 H5 . . . 109.9(13) no
C8 C6 H5 3_655 . . 108.1(13) no
C6 C7 C8 . . . 109.1(2) no
C6 C7 H6 . . . 107.3(12) no
C8 C7 H6 . . . 110.0(12) no
C6 C7 H7 . . . 110.4(12) no
C8 C7 H7 . . . 111.7(12) no
H6 C7 H7 . . . 108.1(17) no
C6 C8 C7 3_655 . . 110.0(2) no
C6 C8 H8 3_655 . . 108.1(13) no
C7 C8 H8 . . . 110.7(12) no
C6 C8 H9 3_655 . . 108.8(13) no
C7 C8 H9 . . . 112.3(14) no
H8 C8 H9 . . . 106.8(18) no
C6 N H2 . . . 108.7(14) no
C6 N H3 . . . 111.2(15) no
H2 N H3 . . . 106.6(20) no
C6 N H4 . . . 112.1(15) no
H2 N H4 . . . 109.9(21) no
H3 N H4 . . . 108.2(20) no

loop_
_geom_bond_atom_site_label_1
_geom_bond_atom_site_label_2
_geom_bond_site_symmetry_1
_geom_bond_site_symmetry_2
_geom_bond_distance
_geom_bond_publ_flag
Co O3 . 5 1.9787(12) no
Co O3 . 6_455 1.9787(12) no
Co O1 . 2 2.0064(12) no
Co O1 . . 2.0064(12) no
OW H10 . . 0.84(3) no
OW H11 . . 0.92(3) no
O1 C4 . . 1.270(2) no
O2 C4 . . 1.243(2) no
O3 C5 . . 1.273(2) no
O3 Co . 5_445 1.9787(12) no
O4 C5 . . 1.238(2) no
C1 C3 . . 1.390(2) no
C1 C2 . 7_446 1.404(2) no
C1 C4 . . 1.505(2) no
C2 C3 . . 1.388(2) no
C2 C1 . 7_446 1.404(2) no
C2 C5 . . 1.509(2) no
C3 H1 . . 0.97(2) no
C6 N . . 1.496(2) no
C6 C7 . . 1.514(3) no
C6 C8 . 3_655 1.515(3) no
C6 H5 . . 0.95(2) no
C7 C8 . . 1.534(3) no
C7 H6 . . 1.00(2) no
C7 H7 . . 0.97(2) no
C8 C6 . 3_655 1.515(3) no
C8 H8 . . 0.98(2) no
C8 H9 . . 0.89(2) no
N H2 . . 0.99(3) no
N H3 . . 0.93(3) no
N H4 . . 0.94(3) no
